data_4112104
loop_
_publ_author_name
'Tapas Kumar Maji'
'Golam Mostafa'
'Ryotaro Matsuda'
'Susumu Kitagawa'

_publ_section_title
;
 Guest-Induced Asymmetry in a Metal-Organic Porous Solid with Reversible
 Single-Crystal-to-Single-Crystal Structural Transformation
;
_journal_name_full 'Journal of the American Chemical Society'
_journal_page_first 17152
_journal_page_last 17153
_journal_paper_doi 10.1021/ja0561439
_journal_volume 127
_journal_year 2005
_chemical_formula_moiety 'C20 H17 Cu N3 O4, 5(H2 O)'
_chemical_formula_sum 'C20 H27 Cu N3 O9'
_chemical_formula_weight 516.99
_chemical_name_systematic
;
 ?
;
_space_group_IT_number 60
_symmetry_cell_setting orthorhombic
_symmetry_space_group_name_Hall '-P 2n 2c'
_symmetry_space_group_name_H-M 'P c a n'
_atom_sites_solution_hydrogens geom
_atom_sites_solution_primary direct
_atom_sites_solution_secondary difmap
_audit_creation_method SHELXL-97
_cell_angle_alpha 90.00
_cell_angle_beta 90.00
_cell_angle_gamma 90.00
_cell_formula_units_Z 8
_cell_length_a 14.035(5)
_cell_length_b 14.625(5)
_cell_length_c 21.424(5)
_cell_measurement_reflns_used 255
_cell_measurement_temperature 243(2)
_cell_measurement_theta_max 30.03
_cell_measurement_theta_min 1.68
_cell_volume 4398(2)
_computing_cell_refinement 'Rigaku/MSC Mercury CCD'
_computing_data_collection 'Rigaku/MSC Mercury CCD'
_computing_molecular_graphics 'Ortep-3 for windows (Farrugia, 1997)'
_computing_publication_material 'Platon99 (Spek, 1999)'
_computing_structure_refinement 'SHELXL-97 (Sheldrick, 1997)'
_computing_structure_solution 'SHELXS-97 (Sheldrick, 1997)'
_diffrn_ambient_temperature 243(2)
_diffrn_measured_fraction_theta_full 0.913
_diffrn_measured_fraction_theta_max 0.913
_diffrn_measurement_device_type 'Rigaku/MSC Mercury CCD'
_diffrn_measurement_method 'omega scan'
_diffrn_radiation_monochromator graphite
_diffrn_radiation_source 'fine-focus sealed tube'
_diffrn_radiation_type MoK\a
_diffrn_radiation_wavelength 0.71069
_diffrn_reflns_av_R_equivalents 0.0343
_diffrn_reflns_av_sigmaI/netI 0.0219
_diffrn_reflns_limit_h_max 19
_diffrn_reflns_limit_h_min -19
_diffrn_reflns_limit_k_max 14
_diffrn_reflns_limit_k_min -20
_diffrn_reflns_limit_l_max 30
_diffrn_reflns_limit_l_min -30
_diffrn_reflns_number 31605
_diffrn_reflns_theta_full 30.23
_diffrn_reflns_theta_max 30.03
_diffrn_reflns_theta_min 1.68
_exptl_absorpt_coefficient_mu 1.051
_exptl_absorpt_correction_T_max 1.0000
_exptl_absorpt_correction_T_min 0.8263
_exptl_absorpt_correction_type empirical
_exptl_absorpt_process_details REQABA
_exptl_crystal_colour blue
_exptl_crystal_density_diffrn 1.562
_exptl_crystal_description Prism
_exptl_crystal_F_000 2152
_exptl_crystal_size_max 0.25
_exptl_crystal_size_mid 0.25
_exptl_crystal_size_min 0.20
_refine_diff_density_max 1.070
_refine_diff_density_min -0.712
_refine_diff_density_rms 0.105
_refine_ls_extinction_method none
_refine_ls_goodness_of_fit_ref 1.083
_refine_ls_hydrogen_treatment mixed
_refine_ls_matrix_type full
_refine_ls_number_parameters 298
_refine_ls_number_reflns 5979
_refine_ls_number_restraints 0
_refine_ls_restrained_S_all 1.083
_refine_ls_R_factor_all 0.0552
_refine_ls_R_factor_gt 0.0525
_refine_ls_shift/su_max 0.000
_refine_ls_shift/su_mean 0.000
_refine_ls_structure_factor_coef Fsqd
_refine_ls_weighting_details 'calc w=1/[\s^2^(Fo^2^)+(0.0892P)^2^+5.2423P] where P=(Fo^2^+2Fc^2^)/3'
_refine_ls_weighting_scheme calc
_refine_ls_wR_factor_gt 0.1553
_refine_ls_wR_factor_ref 0.1580
_reflns_number_gt 5642
_reflns_number_total 5979
_reflns_threshold_expression >2sigma(I)
_cod_data_source_file ja0561439si20050907_030705.cif
_cod_data_source_block complex1
_cod_database_code 4112104

loop_
_symmetry_equiv_pos_as_xyz
'x, y, z'
'-x+1/2, -y+1/2, z+1/2'
'x, -y, -z+1/2'
'-x+1/2, y+1/2, -z'
'-x, -y, -z'
'x-1/2, y-1/2, -z-1/2'
'-x, y, z-1/2'
'x-1/2, -y-1/2, z'

loop_
_atom_site_label
_atom_site_type_symbol
_atom_site_fract_x
_atom_site_fract_y
_atom_site_fract_z
_atom_site_U_iso_or_equiv
_atom_site_adp_type
_atom_site_occupancy
_atom_site_symmetry_multiplicity
_atom_site_calc_flag
_atom_site_refinement_flags
Cu1 Cu 0.373688(18) 0.145624(18) 0.110193(13) 0.02236(11) Uani 1 1 d .
N1 N 0.43763(12) 0.26086(12) 0.08433(8) 0.0228(3) Uani 1 1 d .
N2 N 0.39648(19) 0.17244(16) 0.21258(10) 0.0375(5) Uani 1 1 d .
N3 N 0.81264(13) 0.52283(13) 0.38328(8) 0.0237(4) Uani 1 1 d .
O1 O 0.74288(11) 0.30244(12) 0.11129(7) 0.0277(3) Uani 1 1 d .
O2 O 0.73792(13) 0.33247(14) 0.00932(9) 0.0371(4) Uani 1 1 d .
O3 O 0.49886(12) 0.09221(11) 0.09165(10) 0.0329(4) Uani 1 1 d .
O4 O 0.64749(13) 0.13081(12) 0.06637(9) 0.0325(4) Uani 1 1 d .
C1 C 0.39951(17) 0.34442(16) 0.08258(12) 0.0291(5) Uani 1 1 d .
H1 H 0.3343 0.3514 0.0888 0.035 Uiso 1 1 calc R
C2 C 0.45535(18) 0.42103(16) 0.07168(13) 0.0337(5) Uani 1 1 d .
H2 H 0.4280 0.4789 0.0700 0.040 Uiso 1 1 calc R
C3 C 0.55221(17) 0.40994(16) 0.06333(12) 0.0315(5) Uani 1 1 d .
H3 H 0.5907 0.4607 0.0564 0.038 Uiso 1 1 calc R
C4 C 0.59248(15) 0.32257(15) 0.06532(10) 0.0229(4) Uani 1 1 d .
C5 C 0.53210(14) 0.24892(14) 0.07588(9) 0.0213(4) Uani 1 1 d .
C6 C 0.56377(15) 0.14948(14) 0.07806(11) 0.0233(4) Uani 1 1 d .
C7 C 0.69998(15) 0.31587(14) 0.05986(10) 0.0244(4) Uani 1 1 d .
C8 C 0.4551(3) 0.1201(2) 0.24553(15) 0.0490(8) Uani 1 1 d .
H8 H 0.4835 0.0704 0.2258 0.059 Uiso 1 1 calc R
C9 C 0.4764(3) 0.1357(2) 0.30803(16) 0.0575(10) Uani 1 1 d .
H9 H 0.5171 0.0964 0.3293 0.069 Uiso 1 1 calc R
C10 C 0.4371(3) 0.2092(3) 0.33815(13) 0.0538(9) Uani 1 1 d .
C11 C 0.3761(2) 0.2636(3) 0.30419(17) 0.0581(10) Uani 1 1 d .
H11 H 0.3473 0.3139 0.3228 0.070 Uiso 1 1 calc R
C12 C 0.3579(3) 0.2432(2) 0.24254(16) 0.0501(7) Uani 1 1 d .
H12 H 0.3163 0.2809 0.2206 0.060 Uiso 1 1 calc R
C13 C 0.4624(3) 0.2336(3) 0.40467(14) 0.0707(14) Uani 1 1 d .
H13A H 0.4885 0.1802 0.4254 0.085 Uiso 1 1 calc R
H13B H 0.4051 0.2517 0.4268 0.085 Uiso 1 1 calc R
C14 C 0.5353(2) 0.3118(3) 0.40726(14) 0.0534(9) Uani 1 1 d .
H14A H 0.5115 0.3628 0.3829 0.064 Uiso 1 1 calc R
H14B H 0.5415 0.3322 0.4501 0.064 Uiso 1 1 calc R
C15 C 0.6337(2) 0.2849(2) 0.38274(14) 0.0399(6) Uani 1 1 d .
H15A H 0.6604 0.2372 0.4089 0.048 Uiso 1 1 calc R
H15B H 0.6278 0.2610 0.3407 0.048 Uiso 1 1 calc R
C16 C 0.69880(18) 0.36604(16) 0.38258(11) 0.0277(4) Uani 1 1 d .
C17 C 0.69790(19) 0.42764(17) 0.33312(11) 0.0330(5) Uani 1 1 d .
H17 H 0.6594 0.4168 0.2986 0.040 Uiso 1 1 calc R
C18 C 0.75425(17) 0.50491(18) 0.33548(11) 0.0309(5) Uani 1 1 d .
H18 H 0.7515 0.5462 0.3025 0.037 Uiso 1 1 calc R
C19 C 0.81528(15) 0.46325(15) 0.43072(10) 0.0256(4) Uani 1 1 d .
H19 H 0.8564 0.4745 0.4639 0.031 Uiso 1 1 calc R
C20 C 0.75890(16) 0.38514(16) 0.43220(11) 0.0270(4) Uani 1 1 d .
H20 H 0.7615 0.3459 0.4663 0.032 Uiso 1 1 calc R
O1W O 0.7388(3) -0.0397(2) 0.09251(15) 0.0758(9) Uani 1 1 d .
O3W O 0.6269(3) 0.2576(5) 0.2163(2) 0.151(3) Uani 1 1 d .
O2W O 0.6955(6) 0.0810(6) 0.2755(4) 0.214(4) Uani 1 1 d .
O4W O 0.5095(6) 0.4213(9) 0.2263(4) 0.258(6) Uani 1 1 d .
O5W O 0.3222(13) 0.4932(10) 0.2029(5) 0.381(9) Uani 1 1 d .

loop_
_atom_site_aniso_label
_atom_site_aniso_U_11
_atom_site_aniso_U_22
_atom_site_aniso_U_33
_atom_site_aniso_U_23
_atom_site_aniso_U_13
_atom_site_aniso_U_12
Cu1 0.01496(16) 0.02167(17) 0.03045(18) 0.00072(9) 0.00072(9) -0.00232(8)
N1 0.0180(8) 0.0225(8) 0.0279(8) 0.0004(7) 0.0009(6) -0.0008(6)
N2 0.0482(13) 0.0335(10) 0.0309(10) -0.0011(8) -0.0054(9) -0.0130(10)
N3 0.0186(8) 0.0234(8) 0.0292(9) -0.0011(6) -0.0005(6) -0.0038(7)
O1 0.0166(7) 0.0322(8) 0.0343(8) 0.0031(6) -0.0006(6) -0.0018(6)
O2 0.0309(9) 0.0467(10) 0.0336(9) 0.0028(8) 0.0086(7) -0.0073(8)
O3 0.0217(7) 0.0213(7) 0.0557(11) 0.0006(7) 0.0034(7) -0.0015(6)
O4 0.0210(7) 0.0282(8) 0.0484(10) -0.0022(7) 0.0095(7) 0.0026(6)
C1 0.0196(10) 0.0279(10) 0.0399(12) 0.0010(9) -0.0008(9) 0.0040(8)
C2 0.0280(11) 0.0228(10) 0.0502(14) 0.0024(9) -0.0023(10) 0.0041(9)
C3 0.0287(11) 0.0236(10) 0.0423(12) 0.0035(9) -0.0030(9) -0.0042(8)
C4 0.0199(9) 0.0230(9) 0.0260(9) 0.0008(7) -0.0004(7) -0.0026(8)
C5 0.0176(8) 0.0221(9) 0.0242(8) -0.0005(7) 0.0009(7) -0.0015(7)
C6 0.0191(9) 0.0229(9) 0.0280(10) -0.0021(7) 0.0021(8) -0.0001(7)
C7 0.0191(9) 0.0217(9) 0.0324(10) -0.0002(8) 0.0012(8) -0.0034(7)
C8 0.076(2) 0.0307(12) 0.0397(14) 0.0012(11) -0.0190(14) -0.0100(14)
C9 0.082(3) 0.0482(17) 0.0429(16) 0.0117(13) -0.0237(17) -0.0256(17)
C10 0.0613(19) 0.069(2) 0.0314(12) -0.0048(13) 0.0035(13) -0.0488(18)
C11 0.059(2) 0.070(2) 0.0457(17) -0.0212(16) 0.0080(14) -0.0171(17)
C12 0.0520(16) 0.0531(18) 0.0453(16) -0.0112(14) 0.0001(13) -0.0023(14)
C13 0.074(2) 0.107(3) 0.0310(13) -0.0086(16) 0.0057(15) -0.068(2)
C14 0.0492(17) 0.077(2) 0.0342(13) -0.0207(14) 0.0102(12) -0.0407(17)
C15 0.0421(15) 0.0309(13) 0.0467(15) 0.0022(10) -0.0074(11) -0.0158(11)
C16 0.0238(11) 0.0242(10) 0.0350(11) -0.0024(8) -0.0005(8) -0.0045(8)
C17 0.0356(12) 0.0357(12) 0.0277(10) -0.0002(9) -0.0069(9) -0.0127(10)
C18 0.0312(11) 0.0337(11) 0.0278(10) 0.0034(9) -0.0042(9) -0.0097(9)
C19 0.0219(9) 0.0250(9) 0.0298(10) -0.0001(8) -0.0039(8) 0.0002(8)
C20 0.0254(10) 0.0246(10) 0.0312(10) 0.0021(8) -0.0025(8) -0.0013(8)
O1W 0.105(2) 0.0513(15) 0.0705(17) -0.0128(13) -0.0230(17) 0.0206(16)
O3W 0.108(4) 0.264(8) 0.080(3) 0.013(4) 0.009(2) -0.067(4)
O2W 0.224(8) 0.230(9) 0.187(8) -0.002(6) 0.029(6) 0.052(7)
O4W 0.191(7) 0.437(17) 0.146(7) 0.038(8) -0.023(5) -0.100(9)
O5W 0.57(2) 0.39(2) 0.185(9) 0.026(11) 0.024(13) 0.15(2)

loop_
_atom_type_symbol
_atom_type_description
_atom_type_scat_dispersion_real
_atom_type_scat_dispersion_imag
_atom_type_scat_source
C C 0.0033 0.0016 'International Tables Vol C Tables 4.2.6.8 and 6.1.1.4'
H H 0.0000 0.0000 'International Tables Vol C Tables 4.2.6.8 and 6.1.1.4'
N N 0.0061 0.0033 'International Tables Vol C Tables 4.2.6.8 and 6.1.1.4'
O O 0.0106 0.0060 'International Tables Vol C Tables 4.2.6.8 and 6.1.1.4'
Cu Cu 0.3201 1.2651 'International Tables Vol C Tables 4.2.6.8 and 6.1.1.4'

loop_
_geom_angle_atom_site_label_1
_geom_angle_atom_site_label_2
_geom_angle_atom_site_label_3
_geom_angle
_geom_angle_site_symmetry_1
_geom_angle_site_symmetry_3
O3 Cu1 O1 168.91(8) . 8_565
O3 Cu1 N1 82.93(7) . .
O1 Cu1 N1 95.53(8) 8_565 .
O3 Cu1 N3 92.31(8) . 6_556
O1 Cu1 N3 86.93(8) 8_565 6_556
N1 Cu1 N3 167.59(8) . 6_556
O3 Cu1 N2 98.01(9) . .
O1 Cu1 N2 93.05(8) 8_565 .
N1 Cu1 N2 93.42(8) . .
N3 Cu1 N2 98.60(8) 6_556 .
C1 N1 C5 120.58(19) . .
C1 N1 Cu1 127.08(15) . .
C5 N1 Cu1 111.79(14) . .
C8 N2 C12 116.4(3) . .
C8 N2 Cu1 120.4(2) . .
C12 N2 Cu1 123.1(2) . .
C18 N3 C19 118.1(2) . .
C18 N3 Cu1 119.56(16) . 6_666
C19 N3 Cu1 121.38(15) . 6_666
C7 O1 Cu1 111.62(14) . 8_665
C6 O3 Cu1 115.18(15) . .
N1 C1 C2 121.2(2) . .
C3 C2 C1 118.9(2) . .
C2 C3 C4 120.1(2) . .
C5 C4 C3 117.8(2) . .
C5 C4 C7 124.71(19) . .
C3 C4 C7 117.32(19) . .
N1 C5 C4 121.39(19) . .
N1 C5 C6 114.00(18) . .
C4 C5 C6 124.61(19) . .
O4 C6 O3 125.7(2) . .
O4 C6 C5 118.96(19) . .
O3 C6 C5 115.30(19) . .
O2 C7 O1 126.0(2) . .
O2 C7 C4 119.0(2) . .
O1 C7 C4 114.49(19) . .
N2 C8 C9 123.3(3) . .
C10 C9 C8 119.8(3) . .
C9 C10 C11 117.0(3) . .
C9 C10 C13 122.4(4) . .
C11 C10 C13 120.5(4) . .
C10 C11 C12 119.8(4) . .
N2 C12 C11 123.6(4) . .
C10 C13 C14 111.5(3) . .
C15 C14 C13 113.4(3) . .
C16 C15 C14 110.4(3) . .
C20 C16 C17 117.3(2) . .
C20 C16 C15 122.0(2) . .
C17 C16 C15 120.6(2) . .
C18 C17 C16 119.8(2) . .
N3 C18 C17 122.7(2) . .
N3 C19 C20 122.4(2) . .
C16 C20 C19 119.7(2) . .
N1 C1 H1 119.39 . .
C2 C1 H1 119.42 . .
C1 C2 H2 120.56 . .
C3 C2 H2 120.55 . .
C2 C3 H3 119.92 . .
C4 C3 H3 119.98 . .
N2 C8 H8 118.33 . .
C9 C8 H8 118.26 . .
C8 C9 H9 120.17 . .
C10 C9 H9 120.11 . .
C10 C11 H11 120.08 . .
C12 C11 H11 120.13 . .
N2 C12 H12 118.15 . .
C11 C12 H12 118.18 . .
C10 C13 H13A 109.28 . .
C10 C13 H13B 109.29 . .
C14 C13 H13A 109.35 . .
C14 C13 H13B 109.35 . .
H13A C13 H13B 107.99 . .
C13 C14 H14A 108.90 . .
C13 C14 H14B 108.87 . .
C15 C14 H14A 108.91 . .
C15 C14 H14B 108.88 . .
H14A C14 H14B 107.69 . .
C14 C15 H15A 109.60 . .
C14 C15 H15B 109.56 . .
C16 C15 H15A 109.60 . .
C16 C15 H15B 109.61 . .
H15A C15 H15B 108.08 . .
C16 C17 H17 120.06 . .
C18 C17 H17 120.12 . .
N3 C18 H18 118.67 . .
C17 C18 H18 118.68 . .
N3 C19 H19 118.81 . .
C20 C19 H19 118.76 . .
C16 C20 H20 120.16 . .
C19 C20 H20 120.19 . .

loop_
_geom_bond_atom_site_label_1
_geom_bond_atom_site_label_2
_geom_bond_distance
_geom_bond_site_symmetry_2
Cu1 O3 1.9632(18) .
Cu1 O1 1.9869(17) 8_565
Cu1 N1 1.9882(19) .
Cu1 N3 1.9947(19) 6_556
Cu1 N2 2.251(2) .
N1 C1 1.335(3) .
N1 C5 1.349(3) .
N2 C8 1.328(4) .
N2 C12 1.333(4) .
N3 C18 1.337(3) .
N3 C19 1.339(3) .
N3 Cu1 1.9947(19) 6_666
O1 C7 1.271(3) .
O1 Cu1 1.9869(17) 8_665
O2 C7 1.231(3) .
O3 C6 1.271(3) .
O4 C6 1.232(3) .
C1 C2 1.387(3) .
C2 C3 1.381(3) .
C3 C4 1.398(3) .
C4 C5 1.389(3) .
C4 C7 1.517(3) .
C5 C6 1.521(3) .
C8 C9 1.391(4) .
C9 C10 1.368(6) .
C10 C11 1.377(6) .
C10 C13 1.511(4) .
C11 C12 1.378(5) .
C13 C14 1.535(4) .
C14 C15 1.529(5) .
C15 C16 1.498(3) .
C16 C20 1.386(3) .
C16 C17 1.391(3) .
C17 C18 1.380(3) .
C19 C20 1.390(3) .
C1 H1 0.93 .
C2 H2 0.93 .
C3 H3 0.93 .
C8 H8 0.93 .
C9 H9 0.93 .
C11 H11 0.93 .
C12 H12 0.93 .
C13 H13A 0.97 .
C13 H13B 0.97 .
C14 H14A 0.97 .
C14 H14B 0.97 .
C15 H15A 0.97 .
C15 H15B 0.97 .
C17 H17 0.93 .
C18 H18 0.93 .
C19 H19 0.93 .
C20 H20 0.93 .
